data_7035161
loop_
_publ_author_name
'Matson, Ellen M.'
'Park, Yun Ji'
'Bertke, Jeffery A.'
'Fout, Alison R.'

_publ_section_title
;
 Synthesis and characterization of M(ii) (M = Mn, Fe and Co) azafulvene
 complexes and their X3(-) derivatives.
;
_journal_issue 22
_journal_name_full 'Dalton transactions (Cambridge, England : 2003)'
_journal_page_first 10377
_journal_page_last 10384
_journal_paper_doi 10.1039/c5dt00985e
_journal_volume 44
_journal_year 2015
_chemical_formula_moiety 'C37 H51 Mn N8 O, C F3 O3 S, C4 H8 O'
_chemical_formula_sum 'C42 H60 F3 Mn N8 O5 S'
_chemical_formula_weight 827.48
_chemical_name_systematic
; 
? 
;
_space_group_crystal_system orthorhombic
_space_group_IT_number 61
_space_group_name_Hall '-P 2ac 2ab'
_space_group_name_H-M_alt 'P b c a'
_symmetry_cell_setting orthorhombic
_symmetry_space_group_name_Hall '-P 2ac 2ab'
_symmetry_space_group_name_H-M 'P b c a'
_atom_sites_solution_hydrogens mixed
_audit_creation_method SHELXL-2014
_audit_update_record
;
2015-02-16 deposited with the CCDC.
2015-05-05 downloaded from the CCDC.
;
_cell_angle_alpha 90
_cell_angle_beta 90
_cell_angle_gamma 90
_cell_formula_units_Z 8
_cell_length_a 15.0279(13)
_cell_length_b 23.222(2)
_cell_length_c 26.969(2)
_cell_measurement_reflns_used 5004
_cell_measurement_temperature 183(2)
_cell_measurement_theta_max 52.87
_cell_measurement_theta_min 3.28
_cell_volume 9411.6(13)
_computing_cell_refinement 'SAINT V8.34A (Bruker, 2005)'
_computing_data_collection 'APEX2 V2013.10-0 (Bruker, 2013)'
_computing_data_reduction
; 
SAINT V8.34A, XPREP v2013/3, SADABS V2012/1, TWINABS V2012/1 
(Bruker, 2012 & 2013) 
;
_computing_molecular_graphics
; 
SHELXTL v2013-4 (Bruker, 2013), CrystalMaker v2.7.3 (CrystalMaker, 1994) 
;
_computing_publication_material 'XCIF V2013-1 (Bruker, 2013)'
_computing_structure_refinement 'SHELX-2013-4 (Sheldrick, 2013)'
_computing_structure_solution 'SHELX-2013-4 (Sheldrick, 2013)'
_diffrn_ambient_temperature 183(2)
_diffrn_measured_fraction_theta_full 0.984
_diffrn_measured_fraction_theta_max 0.970
_diffrn_measurement_device 'Bruker Kappa/ApexII CCD'
_diffrn_measurement_method 'profile data from \f and \w scans'
_diffrn_radiation_monochromator graphite
_diffrn_radiation_source 'fine-focus sealed tube'
_diffrn_radiation_type CuK\a
_diffrn_radiation_wavelength 1.54178
_diffrn_radiation_wavelength_id cc66das-sr
_diffrn_reflns_av_R_equivalents 0.1370
_diffrn_reflns_av_unetI/netI 0.0703
_diffrn_reflns_Laue_measured_fraction_full 0.984
_diffrn_reflns_Laue_measured_fraction_max 0.970
_diffrn_reflns_limit_h_max 17
_diffrn_reflns_limit_h_min -17
_diffrn_reflns_limit_k_max 24
_diffrn_reflns_limit_k_min -27
_diffrn_reflns_limit_l_max 31
_diffrn_reflns_limit_l_min -32
_diffrn_reflns_number 8372
_diffrn_reflns_point_group_measured_fraction_full 0.984
_diffrn_reflns_point_group_measured_fraction_max 0.970
_diffrn_reflns_theta_full 67.679
_diffrn_reflns_theta_max 68.324
_diffrn_reflns_theta_min 3.277
_exptl_absorpt_coefficient_mu 3.154
_exptl_absorpt_correction_T_max 0.8102
_exptl_absorpt_correction_T_min 0.2452
_exptl_absorpt_correction_type integration
_exptl_absorpt_process_details 'SHELXTL/XPREP V2013/3 (Bruker, 2013)'
_exptl_crystal_colour yellow
_exptl_crystal_density_diffrn 1.168
_exptl_crystal_density_meas ?
_exptl_crystal_density_method 'not measured'
_exptl_crystal_description needle
_exptl_crystal_F_000 3478
_exptl_crystal_id cc66das-sr
_exptl_crystal_preparation
; 
The data crystal was mounted using oil (Parantone-N, Exxon) to a 
0.3 mm cryo-loop (Hampton Research) 
with the (3, -1, 4) scattering 
planes roughly normal to the spindle axis. 
;
_exptl_crystal_size_max 0.722
_exptl_crystal_size_mid 0.166
_exptl_crystal_size_min 0.104
_platon_squeeze_details
; 
There were a total of 101 electrons squeezed out per asymmetric 
unit.  This corresponds to 2.5 tetrahydrofuran molecules in each asymmetric 
unit. 
;
_refine_diff_density_max 0.398
_refine_diff_density_min -0.332
_refine_diff_density_rms 0.052
_refine_ls_extinction_method none
_refine_ls_goodness_of_fit_ref 1.078
_refine_ls_hydrogen_treatment mixed
_refine_ls_matrix_type full
_refine_ls_number_parameters 903
_refine_ls_number_reflns 8372
_refine_ls_number_restraints 1691
_refine_ls_restrained_S_all 1.056
_refine_ls_R_factor_all 0.0972
_refine_ls_R_factor_gt 0.0690
_refine_ls_shift/su_max 0.001
_refine_ls_shift/su_mean 0.000
_refine_ls_structure_factor_coef Fsqd
_refine_ls_weighting_details 'w=1/[\s^2^(Fo^2^)+(0.0786P)^2^+4.3486P] where P=(Fo^2^+2Fc^2^)/3'
_refine_ls_weighting_scheme calc
_refine_ls_wR_factor_gt 0.1634
_refine_ls_wR_factor_ref 0.1785
_reflns_Friedel_coverage 0.000
_reflns_number_gt 6071
_reflns_number_total 8372
_reflns_threshold_expression 'I > 2\s(I)'
_cod_data_source_file c5dt00985e2.cif
_cod_data_source_block cc66das-sr
_cod_depositor_comments
;
The following automatic conversions were performed:

'_symmetry_cell_setting' value 'Orthorhombic' changed to
'orthorhombic' according to
/usr/data/users/saulius/crontab/automatic-downloads/rss-feeds/RSC/lib/dictionaries/cif_core.dic
dictionary named 'cif_core.dic' version 2.4.2 from 2011-04-26.

'_exptl_crystal_density_meas' value 'not measured' was changed to '?'
- the value is perceived as not measured.

Automatic conversion script
Id: cif_fix_values 3271 2015-04-21 07:52:19Z andrius 

 Adding full bibliography for 7035158--7035164.cif.
;
_cod_original_cell_volume 9411.6(14)
_cod_original_sg_symbol_H-M 'Pbca '
_cod_database_code 7035161
_shelx_space_group_comment
; 
The symmetry employed for this shelxl refinement is uniquely defined 
by the following loop, which should always be used as a source of 
symmetry information in preference to the above space-group names. 
They are only intended as comments. 
;
_shelx_estimated_absorpt_t_min 0.209
_shelx_estimated_absorpt_t_max 0.735
_shelxl_version_number 2014-3

loop_
_space_group_symop_operation_xyz
'x, y, z'
'-x+1/2, -y, z+1/2'
'-x, y+1/2, -z+1/2'
'x+1/2, -y+1/2, -z'
'-x, -y, -z'
'x-1/2, y, -z-1/2'
'x, -y-1/2, z-1/2'
'-x-1/2, y-1/2, z'

loop_
_atom_site_label
_atom_site_type_symbol
_atom_site_fract_x
_atom_site_fract_y
_atom_site_fract_z
_atom_site_U_iso_or_equiv
_atom_site_adp_type
_atom_site_occupancy
_atom_site_site_symmetry_order
_atom_site_calc_flag
_atom_site_refinement_flags_posn
_atom_site_refinement_flags_adp
_atom_site_refinement_flags_occupancy
_atom_site_disorder_assembly
_atom_site_disorder_group
Mn1 Mn 0.29848(4) 1.03702(2) 0.28209(2) 0.04630(18) Uani 1 1 d D . . . .
N10 N 0.2151(11) 0.9836(6) 0.3251(7) 0.047(3) Uani 0.69(7) 1 d D U P A 1
C11 C 0.1534(11) 0.9848(13) 0.3519(8) 0.050(3) Uani 0.69(7) 1 d D U P A 1
O12 O 0.0875(11) 0.9859(7) 0.3765(10) 0.075(3) Uani 0.69(7) 1 d D U P A 1
N10B N 0.223(2) 0.9901(15) 0.3341(12) 0.051(4) Uani 0.31(7) 1 d D U P A 2
C11B C 0.161(3) 0.984(3) 0.3594(15) 0.052(4) Uani 0.31(7) 1 d D U P A 2
O12B O 0.105(2) 0.9797(15) 0.3907(13) 0.068(5) Uani 0.31(7) 1 d D U P A 2
N1 N 0.3796(2) 1.09591(13) 0.23025(11) 0.0532(8) Uani 1 1 d D . . . .
N3 N 0.4298(2) 1.03808(12) 0.31592(11) 0.0510(11) Uani 0.972(9) 1 d D . P A .
N4 N 0.23647(19) 1.12119(12) 0.28676(10) 0.0462(7) Uani 1 1 d . . . . .
N7 N 0.0933(2) 1.14643(13) 0.39417(11) 0.0495(7) Uani 1 1 d D . . . .
H7 H 0.059(3) 1.177(2) 0.3882(16) 0.074 Uiso 1 1 d . U . . .
C20 C 0.4242(4) 1.0577(3) 0.1936(2) 0.0547(18) Uani 0.752(6) 1 d D U P A 1
H20A H 0.4764 1.0388 0.2090 0.066 Uiso 0.752(6) 1 calc R U P A 1
H20B H 0.4448 1.0804 0.1648 0.066 Uiso 0.752(6) 1 calc R U P A 1
C21 C 0.3578(5) 1.0130(4) 0.1772(2) 0.0567(16) Uani 0.752(6) 1 d D U P A 1
N2 N 0.2934(4) 0.9947(3) 0.20921(17) 0.0508(15) Uani 0.752(6) 1 d D U P A 1
C22 C 0.3521(4) 0.9862(3) 0.1315(2) 0.0630(16) Uani 0.752(6) 1 d D U P A 1
H22A H 0.3884 0.9936 0.1034 0.076 Uiso 0.752(6) 1 calc R U P A 1
C23 C 0.2844(5) 0.9470(3) 0.1344(2) 0.0643(15) Uani 0.752(6) 1 d D U P A 1
H23A H 0.2641 0.9223 0.1087 0.077 Uiso 0.752(6) 1 calc R U P A 1
C24 C 0.2511(5) 0.9504(4) 0.1826(2) 0.0563(13) Uani 0.752(6) 1 d D U P A 1
C25 C 0.1844(4) 0.9146(3) 0.1996(2) 0.0608(14) Uani 0.752(6) 1 d D U P A 1
H25A H 0.1599 0.8892 0.1755 0.073 Uiso 0.752(6) 1 calc R U P A 1
N5 N 0.1503(3) 0.9106(2) 0.24402(17) 0.0605(12) Uani 0.752(6) 1 d D U P A 1
H5 H 0.1705 0.9339 0.2672 0.073 Uiso 0.752(6) 1 calc R U P A 1
C50 C 0.0802(4) 0.8693(2) 0.2574(2) 0.0635(14) Uani 0.752(6) 1 d D U P A 1
H50A H 0.0750 0.8438 0.2277 0.076 Uiso 0.752(6) 1 calc R U P A 1
C51 C 0.1072(4) 0.8303(3) 0.2974(3) 0.0813(17) Uani 0.752(6) 1 d D U P A 1
H51A H 0.1245 0.8533 0.3267 0.098 Uiso 0.752(6) 1 calc R U P A 1
H51B H 0.1598 0.8079 0.2866 0.098 Uiso 0.752(6) 1 calc R U P A 1
C52 C 0.0327(5) 0.7890(3) 0.3117(3) 0.089(2) Uani 0.752(6) 1 d D U P A 1
H52A H 0.0265 0.7593 0.2856 0.107 Uiso 0.752(6) 1 calc R U P A 1
H52B H 0.0490 0.7692 0.3430 0.107 Uiso 0.752(6) 1 calc R U P A 1
C53 C -0.0552(5) 0.8191(4) 0.3186(3) 0.0840(18) Uani 0.752(6) 1 d D U P A 1
H53A H -0.1022 0.7900 0.3245 0.101 Uiso 0.752(6) 1 calc R U P A 1
H53B H -0.0519 0.8442 0.3483 0.101 Uiso 0.752(6) 1 calc R U P A 1
C54 C -0.0795(4) 0.8540(3) 0.2756(3) 0.0806(17) Uani 0.752(6) 1 d D U P A 1
H54A H -0.1355 0.8747 0.2828 0.097 Uiso 0.752(6) 1 calc R U P A 1
H54B H -0.0906 0.8282 0.2470 0.097 Uiso 0.752(6) 1 calc R U P A 1
C55 C -0.0090(4) 0.8971(3) 0.2615(3) 0.0796(18) Uani 0.752(6) 1 d D U P A 1
H55A H -0.0248 0.9150 0.2294 0.095 Uiso 0.752(6) 1 calc R U P A 1
H55B H -0.0067 0.9279 0.2868 0.095 Uiso 0.752(6) 1 calc R U P A 1
C20B C 0.4046(14) 1.0626(8) 0.1846(7) 0.055(3) Uani 0.248(6) 1 d D U P A 2
H20C H 0.4651 1.0466 0.1889 0.066 Uiso 0.248(6) 1 calc R U P A 2
H20D H 0.4060 1.0891 0.1559 0.066 Uiso 0.248(6) 1 calc R U P A 2
C21B C 0.3404(19) 1.0142(11) 0.1739(6) 0.055(2) Uani 0.248(6) 1 d D U P A 2
N2B N 0.3040(15) 0.9868(9) 0.2138(5) 0.054(3) Uani 0.248(6) 1 d D U P A 2
C22B C 0.3223(14) 0.9839(10) 0.1309(5) 0.060(2) Uani 0.248(6) 1 d D U P A 2
H22B H 0.3494 0.9895 0.0995 0.072 Uiso 0.248(6) 1 calc R U P A 2
C23B C 0.2576(14) 0.9440(10) 0.1423(6) 0.062(3) Uani 0.248(6) 1 d D U P A 2
H23B H 0.2311 0.9170 0.1203 0.075 Uiso 0.248(6) 1 calc R U P A 2
C24B C 0.2388(17) 0.9513(13) 0.1925(6) 0.058(2) Uani 0.248(6) 1 d D U P A 2
C25B C 0.1740(13) 0.9232(8) 0.2194(7) 0.063(3) Uani 0.248(6) 1 d D U P A 2
H25B H 0.1719 0.9329 0.2536 0.075 Uiso 0.248(6) 1 calc R U P A 2
N5B N 0.1150(8) 0.8854(5) 0.2049(5) 0.068(2) Uani 0.248(6) 1 d D U P A 2
H5B H 0.1092 0.8766 0.1733 0.081 Uiso 0.248(6) 1 calc R U P A 2
C50B C 0.0588(10) 0.8578(7) 0.2423(6) 0.072(2) Uani 0.248(6) 1 d D U P A 2
H50B H 0.0163 0.8343 0.2222 0.087 Uiso 0.248(6) 1 calc R U P A 2
C51B C 0.1104(10) 0.8142(7) 0.2701(8) 0.075(3) Uani 0.248(6) 1 d D U P A 2
H51C H 0.1494 0.8334 0.2946 0.089 Uiso 0.248(6) 1 calc R U P A 2
H51D H 0.1484 0.7920 0.2470 0.089 Uiso 0.248(6) 1 calc R U P A 2
C52B C 0.0471(13) 0.7739(7) 0.2965(9) 0.078(3) Uani 0.248(6) 1 d D U P A 2
H52C H 0.0194 0.7482 0.2716 0.094 Uiso 0.248(6) 1 calc R U P A 2
H52D H 0.0817 0.7495 0.3196 0.094 Uiso 0.248(6) 1 calc R U P A 2
C53B C -0.0250(15) 0.8034(9) 0.3249(8) 0.080(3) Uani 0.248(6) 1 d D U P A 2
H53C H -0.0706 0.7745 0.3340 0.096 Uiso 0.248(6) 1 calc R U P A 2
H53D H 0.0006 0.8187 0.3561 0.096 Uiso 0.248(6) 1 calc R U P A 2
C54B C -0.0687(11) 0.8508(9) 0.2982(9) 0.079(3) Uani 0.248(6) 1 d D U P A 2
H54C H -0.1077 0.8722 0.3214 0.095 Uiso 0.248(6) 1 calc R U P A 2
H54D H -0.1064 0.8348 0.2715 0.095 Uiso 0.248(6) 1 calc R U P A 2
C55B C -0.0008(13) 0.8923(7) 0.2757(8) 0.076(3) Uani 0.248(6) 1 d D U P A 2
H55C H -0.0316 0.9227 0.2565 0.091 Uiso 0.248(6) 1 calc R U P A 2
H55D H 0.0345 0.9109 0.3022 0.091 Uiso 0.248(6) 1 calc R U P A 2
C30 C 0.4480(6) 1.1227(2) 0.2618(3) 0.0605(11) Uani 0.972(9) 1 d D U P A 1
H30A H 0.4972 1.1371 0.2408 0.073 Uiso 0.972(9) 1 calc R U P A 1
H30B H 0.4220 1.1559 0.2797 0.073 Uiso 0.972(9) 1 calc R U P A 1
C31 C 0.4827(3) 1.0806(2) 0.29762(18) 0.0598(10) Uani 0.972(9) 1 d D U P A 1
C32 C 0.5686(3) 1.0777(2) 0.3180(2) 0.0733(14) Uani 0.972(9) 1 d D U P A 1
H32A H 0.6172 1.1023 0.3105 0.088 Uiso 0.972(9) 1 calc R U P A 1
C33 C 0.5690(3) 1.0324(2) 0.3508(2) 0.0748(13) Uani 0.972(9) 1 d D U P A 1
H33A H 0.6176 1.0198 0.3706 0.090 Uiso 0.972(9) 1 calc R U P A 1
C34 C 0.4823(3) 1.0082(2) 0.3494(2) 0.0614(11) Uani 0.972(9) 1 d D U P A 1
C35 C 0.4571(3) 0.9604(3) 0.3764(2) 0.0652(11) Uani 0.972(9) 1 d D U P A 1
H35A H 0.5021 0.9426 0.3958 0.078 Uiso 0.972(9) 1 calc R U P A 1
N6 N 0.3783(3) 0.93695(18) 0.37817(18) 0.0635(11) Uani 0.972(9) 1 d D U P A 1
H6 H 0.336(4) 0.948(2) 0.357(2) 0.095 Uiso 0.972(9) 1 d . U P A 1
C60 C 0.3555(3) 0.8847(2) 0.40683(18) 0.0650(11) Uani 0.972(9) 1 d D U P A 1
H60A H 0.4115 0.8682 0.4209 0.078 Uiso 0.972(9) 1 calc R U P A 1
C61 C 0.3153(4) 0.8414(2) 0.37228(19) 0.0694(13) Uani 0.972(9) 1 d D U P A 1
H61A H 0.3597 0.8306 0.3468 0.083 Uiso 0.972(9) 1 calc R U P A 1
H61B H 0.2637 0.8589 0.3552 0.083 Uiso 0.972(9) 1 calc R U P A 1
C62 C 0.2849(4) 0.7873(2) 0.3997(2) 0.0810(15) Uani 0.972(9) 1 d D U P A 1
H62A H 0.2545 0.7612 0.3761 0.097 Uiso 0.972(9) 1 calc R U P A 1
H62B H 0.3376 0.7669 0.4129 0.097 Uiso 0.972(9) 1 calc R U P A 1
C63 C 0.2230(4) 0.8015(3) 0.4415(2) 0.0864(15) Uani 0.972(9) 1 d D U P A 1
H63A H 0.2080 0.7659 0.4598 0.104 Uiso 0.972(9) 1 calc R U P A 1
H63B H 0.1672 0.8178 0.4280 0.104 Uiso 0.972(9) 1 calc R U P A 1
C64 C 0.2648(5) 0.8440(3) 0.4764(2) 0.0915(16) Uani 0.972(9) 1 d D U P A 1
H64A H 0.3174 0.8262 0.4924 0.110 Uiso 0.972(9) 1 calc R U P A 1
H64B H 0.2217 0.8541 0.5027 0.110 Uiso 0.972(9) 1 calc R U P A 1
C65 C 0.2938(5) 0.8993(2) 0.44891(19) 0.0861(15) Uani 0.972(9) 1 d D U P A 1
H65A H 0.2406 0.9193 0.4358 0.103 Uiso 0.972(9) 1 calc R U P A 1
H65B H 0.3242 0.9255 0.4723 0.103 Uiso 0.972(9) 1 calc R U P A 1
C30B C 0.451(19) 1.120(6) 0.261(11) 0.062(4) Uani 0.028(9) 1 d D U P A 2
H30C H 0.4998 1.1334 0.2397 0.074 Uiso 0.028(9) 1 calc R U P A 2
H30D H 0.4277 1.1535 0.2797 0.074 Uiso 0.028(9) 1 calc R U P A 2
C31B C 0.488(7) 1.078(6) 0.297(3) 0.064(3) Uani 0.028(9) 1 d D U P A 2
C32B C 0.558(7) 1.086(6) 0.331(5) 0.068(3) Uani 0.028(9) 1 d D U P A 2
H32B H 0.6038 1.1146 0.3285 0.082 Uiso 0.028(9) 1 calc R U P A 2
C33B C 0.549(9) 1.045(6) 0.367(4) 0.069(3) Uani 0.028(9) 1 d D U P A 2
H33B H 0.5842 1.0411 0.3961 0.082 Uiso 0.028(9) 1 calc R U P A 2
C34B C 0.476(7) 1.010(6) 0.353(6) 0.067(3) Uani 0.028(9) 1 d D U P A 2
C35B C 0.449(6) 0.962(7) 0.378(7) 0.064(3) Uani 0.028(9) 1 d D U P A 2
H35B H 0.4954 0.9378 0.3909 0.077 Uiso 0.028(9) 1 calc R U P A 2
N6B N 0.368(6) 0.945(4) 0.387(6) 0.066(3) Uani 0.028(9) 1 d D U P A 2
H6B H 0.3244 0.9669 0.3764 0.079 Uiso 0.028(9) 1 calc R U P A 2
C60B C 0.344(6) 0.891(4) 0.413(4) 0.072(2) Uani 0.028(9) 1 d D U P A 2
H60B H 0.3909 0.8822 0.4380 0.086 Uiso 0.028(9) 1 calc R U P A 2
C61B C 0.342(10) 0.843(5) 0.376(5) 0.073(3) Uani 0.028(9) 1 d D U P A 2
H61C H 0.4015 0.8386 0.3606 0.088 Uiso 0.028(9) 1 calc R U P A 2
H61D H 0.2994 0.8528 0.3488 0.088 Uiso 0.028(9) 1 calc R U P A 2
C62B C 0.314(10) 0.786(4) 0.399(6) 0.079(3) Uani 0.028(9) 1 d D U P A 2
H62C H 0.3099 0.7559 0.3736 0.095 Uiso 0.028(9) 1 calc R U P A 2
H62D H 0.3601 0.7741 0.4237 0.095 Uiso 0.028(9) 1 calc R U P A 2
C63B C 0.226(8) 0.792(5) 0.425(6) 0.084(3) Uani 0.028(9) 1 d D U P A 2
H63C H 0.2117 0.7548 0.4421 0.101 Uiso 0.028(9) 1 calc R U P A 2
H63D H 0.1791 0.7995 0.4007 0.101 Uiso 0.028(9) 1 calc R U P A 2
C64B C 0.228(10) 0.839(5) 0.463(5) 0.085(3) Uani 0.028(9) 1 d D U P A 2
H64C H 0.2711 0.8292 0.4896 0.102 Uiso 0.028(9) 1 calc R U P A 2
H64D H 0.1688 0.8433 0.4782 0.102 Uiso 0.028(9) 1 calc R U P A 2
C65B C 0.256(9) 0.897(4) 0.439(5) 0.080(3) Uani 0.028(9) 1 d D U P A 2
H65C H 0.2099 0.9093 0.4152 0.096 Uiso 0.028(9) 1 calc R U P A 2
H65D H 0.2610 0.9269 0.4652 0.096 Uiso 0.028(9) 1 calc R U P A 2
C40 C 0.3176(3) 1.13850(17) 0.20929(14) 0.0570(10) Uani 1 1 d . . . . .
H40A H 0.2859 1.1216 0.1806 0.068 Uiso 1 1 calc R U . . .
H40B H 0.3510 1.1727 0.1977 0.068 Uiso 1 1 calc R U . . .
C41 C 0.2519(2) 1.15601(15) 0.24827(12) 0.0481(8) Uani 1 1 d . . . . .
C42 C 0.1996(3) 1.20608(16) 0.25090(14) 0.0564(9) Uani 1 1 d . . . . .
H42A H 0.1995 1.2370 0.2279 0.068 Uiso 1 1 calc R U . . .
C43 C 0.1488(2) 1.20186(16) 0.29308(13) 0.0508(9) Uani 1 1 d . . . . .
H43A H 0.1062 1.2290 0.3047 0.061 Uiso 1 1 calc R U . . .
C44 C 0.1723(2) 1.14931(15) 0.31577(12) 0.0455(8) Uani 1 1 d . . . . .
C45 C 0.1502(2) 1.12621(15) 0.36173(12) 0.0461(8) Uani 1 1 d . . . . .
H45A H 0.1799 1.0916 0.3707 0.055 Uiso 1 1 calc R U . . .
C70 C 0.0721(12) 1.1237(10) 0.4438(4) 0.047(3) Uani 0.44(3) 1 d D U P B 1
H70A H 0.1033 1.0860 0.4481 0.056 Uiso 0.44(3) 1 calc R U P B 1
C71 C -0.0269(11) 1.1143(8) 0.4516(5) 0.045(2) Uani 0.44(3) 1 d D U P B 1
H71A H -0.0505 1.0883 0.4256 0.055 Uiso 0.44(3) 1 calc R U P B 1
H71B H -0.0589 1.1515 0.4493 0.055 Uiso 0.44(3) 1 calc R U P B 1
C72 C -0.0409(11) 1.0877(7) 0.5029(5) 0.051(2) Uani 0.44(3) 1 d D U P B 1
H72A H -0.1052 1.0812 0.5085 0.061 Uiso 0.44(3) 1 calc R U P B 1
H72B H -0.0104 1.0499 0.5044 0.061 Uiso 0.44(3) 1 calc R U P B 1
C73 C -0.0051(12) 1.1262(8) 0.5424(5) 0.053(2) Uani 0.44(3) 1 d D U P B 1
H73A H -0.0114 1.1069 0.5750 0.064 Uiso 0.44(3) 1 calc R U P B 1
H73B H -0.0408 1.1620 0.5434 0.064 Uiso 0.44(3) 1 calc R U P B 1
C74 C 0.0913(11) 1.1416(8) 0.5344(5) 0.057(3) Uani 0.44(3) 1 d D U P B 1
H74A H 0.1286 1.1069 0.5395 0.068 Uiso 0.44(3) 1 calc R U P B 1
H74B H 0.1095 1.1708 0.5591 0.068 Uiso 0.44(3) 1 calc R U P B 1
C75 C 0.1069(12) 1.1652(9) 0.4823(6) 0.052(3) Uani 0.44(3) 1 d D U P B 1
H75A H 0.0763 1.2027 0.4787 0.063 Uiso 0.44(3) 1 calc R U P B 1
H75B H 0.1714 1.1714 0.4771 0.063 Uiso 0.44(3) 1 calc R U P B 1
C70B C 0.0900(10) 1.1207(7) 0.4443(3) 0.044(2) Uani 0.56(3) 1 d D U P B 2
H70B H 0.1268 1.0849 0.4438 0.053 Uiso 0.56(3) 1 calc R U P B 2
C71B C -0.0047(10) 1.1036(6) 0.4560(4) 0.049(2) Uani 0.56(3) 1 d D U P B 2
H71C H -0.0240 1.0734 0.4324 0.059 Uiso 0.56(3) 1 calc R U P B 2
H71D H -0.0440 1.1374 0.4514 0.059 Uiso 0.56(3) 1 calc R U P B 2
C72B C -0.0148(10) 1.0812(6) 0.5088(4) 0.052(2) Uani 0.56(3) 1 d D U P B 2
H72C H -0.0787 1.0749 0.5159 0.063 Uiso 0.56(3) 1 calc R U P B 2
H72D H 0.0160 1.0437 0.5117 0.063 Uiso 0.56(3) 1 calc R U P B 2
C73B C 0.0226(10) 1.1220(6) 0.5462(4) 0.051(2) Uani 0.56(3) 1 d D U P B 2
H73C H 0.0178 1.1050 0.5798 0.061 Uiso 0.56(3) 1 calc R U P B 2
H73D H -0.0118 1.1584 0.5458 0.061 Uiso 0.56(3) 1 calc R U P B 2
C74B C 0.1191(10) 1.1342(6) 0.5344(4) 0.058(2) Uani 0.56(3) 1 d D U P B 2
H74C H 0.1537 1.0980 0.5362 0.069 Uiso 0.56(3) 1 calc R U P B 2
H74D H 0.1436 1.1613 0.5592 0.069 Uiso 0.56(3) 1 calc R U P B 2
C75B C 0.1284(10) 1.1601(7) 0.4826(5) 0.052(2) Uani 0.56(3) 1 d D U P B 2
H75C H 0.0973 1.1976 0.4815 0.062 Uiso 0.56(3) 1 calc R U P B 2
H75D H 0.1921 1.1669 0.4754 0.062 Uiso 0.56(3) 1 calc R U P B 2
C1 C 0.8173(6) 0.2606(5) 0.4007(4) 0.076(2) Uani 0.471(8) 1 d D U P C 1
F1 F 0.7752(8) 0.2701(6) 0.3571(4) 0.096(3) Uani 0.471(8) 1 d D U P C 1
F2 F 0.7792(7) 0.2921(5) 0.4346(4) 0.116(3) Uani 0.471(8) 1 d D U P C 1
F3 F 0.8071(12) 0.2059(5) 0.4124(5) 0.093(3) Uani 0.471(8) 1 d D U P C 1
S1 S 0.9329(3) 0.2792(2) 0.3975(2) 0.0677(11) Uani 0.471(8) 1 d D U P C 1
O1 O 0.9280(15) 0.3399(3) 0.3903(6) 0.069(3) Uani 0.471(8) 1 d D U P C 1
O2 O 0.9678(4) 0.2406(3) 0.3613(3) 0.074(2) Uani 0.471(8) 1 d D U P C 1
O3 O 0.9630(7) 0.2664(4) 0.4474(4) 0.102(3) Uani 0.471(8) 1 d D U P C 1
C1B C 0.8227(5) 0.2567(5) 0.4013(4) 0.077(2) Uani 0.529(8) 1 d D U P C 2
F1B F 0.7590(7) 0.2819(5) 0.3731(4) 0.108(3) Uani 0.529(8) 1 d D U P C 2
F2B F 0.8043(7) 0.2729(4) 0.4464(3) 0.110(3) Uani 0.529(8) 1 d D U P C 2
F3B F 0.8121(10) 0.2001(4) 0.3985(4) 0.083(3) Uani 0.529(8) 1 d D U P C 2
S1B S 0.9282(3) 0.27944(17) 0.37733(15) 0.0556(9) Uani 0.529(8) 1 d D U P C 2
O1B O 0.9307(14) 0.3406(3) 0.3771(5) 0.074(3) Uani 0.529(8) 1 d D U P C 2
O2B O 0.9318(5) 0.2563(3) 0.3289(3) 0.090(2) Uani 0.529(8) 1 d D U P C 2
O3B O 0.9910(4) 0.2526(3) 0.4119(3) 0.081(2) Uani 0.529(8) 1 d D U P C 2

loop_
_atom_site_aniso_label
_atom_site_aniso_U_11
_atom_site_aniso_U_22
_atom_site_aniso_U_33
_atom_site_aniso_U_23
_atom_site_aniso_U_13
_atom_site_aniso_U_12
Mn1 0.0453(3) 0.0432(3) 0.0504(3) 0.0006(3) 0.0090(3) -0.0043(2)
N10 0.048(4) 0.046(3) 0.047(5) 0.001(3) -0.001(4) -0.007(2)
C11 0.053(4) 0.046(3) 0.051(6) 0.007(5) 0.001(4) -0.007(3)
O12 0.058(5) 0.094(5) 0.072(7) 0.017(5) 0.020(5) -0.002(4)
N10B 0.051(6) 0.053(6) 0.051(7) 0.005(6) -0.002(6) -0.004(5)
C11B 0.056(6) 0.049(5) 0.050(7) 0.004(6) 0.003(6) -0.006(5)
O12B 0.075(9) 0.080(8) 0.049(9) 0.016(7) 0.018(7) -0.004(7)
N1 0.0525(18) 0.0506(17) 0.0564(18) -0.0078(14) 0.0133(14) -0.0050(14)
N3 0.0439(18) 0.0490(19) 0.060(2) -0.0045(15) 0.0067(14) -0.0021(14)
N4 0.0504(16) 0.0448(15) 0.0433(15) 0.0004(13) 0.0080(13) -0.0031(13)
N7 0.0558(18) 0.0464(16) 0.0464(16) 0.0064(14) 0.0074(14) 0.0102(14)
C20 0.052(3) 0.055(3) 0.057(3) -0.001(2) 0.017(3) -0.004(3)
C21 0.056(3) 0.055(2) 0.059(2) -0.007(2) 0.012(2) -0.001(3)
N2 0.052(3) 0.047(3) 0.053(2) -0.004(2) 0.009(2) 0.000(2)
C22 0.061(3) 0.066(3) 0.061(3) -0.012(2) 0.017(2) -0.002(3)
C23 0.066(3) 0.066(3) 0.062(3) -0.019(2) 0.018(2) -0.003(3)
C24 0.057(3) 0.052(2) 0.060(3) -0.006(2) 0.011(2) -0.003(2)
C25 0.058(3) 0.059(3) 0.065(3) -0.011(2) 0.007(2) -0.003(2)
N5 0.060(2) 0.064(2) 0.057(2) -0.012(2) 0.011(2) -0.009(2)
C50 0.056(3) 0.062(3) 0.072(3) -0.010(2) -0.005(2) -0.015(2)
C51 0.068(3) 0.078(3) 0.097(4) 0.015(3) -0.008(3) -0.010(3)
C52 0.088(4) 0.079(3) 0.100(4) 0.020(3) -0.003(3) -0.012(3)
C53 0.083(4) 0.086(4) 0.082(3) 0.002(3) 0.013(3) -0.022(3)
C54 0.063(3) 0.085(3) 0.093(4) 0.003(3) 0.000(3) -0.003(3)
C55 0.063(3) 0.077(3) 0.099(4) 0.014(3) 0.001(3) 0.007(3)
C20B 0.050(6) 0.056(5) 0.059(5) 0.000(5) 0.008(5) 0.004(5)
C21B 0.054(4) 0.053(4) 0.058(4) -0.006(4) 0.008(4) -0.001(4)
N2B 0.052(4) 0.051(4) 0.058(4) -0.004(4) 0.010(4) 0.000(4)
C22B 0.060(5) 0.062(4) 0.059(4) -0.010(4) 0.011(4) -0.003(4)
C23B 0.062(5) 0.062(4) 0.063(4) -0.012(4) 0.012(4) -0.005(4)
C24B 0.058(4) 0.056(4) 0.060(4) -0.008(4) 0.008(4) -0.002(4)
C25B 0.061(4) 0.061(4) 0.067(5) -0.007(4) 0.003(4) -0.005(4)
N5B 0.063(4) 0.064(4) 0.076(4) -0.001(4) 0.005(4) -0.010(4)
C50B 0.063(4) 0.070(4) 0.084(4) 0.006(4) 0.004(4) -0.005(4)
C51B 0.067(4) 0.073(4) 0.084(5) 0.003(4) -0.001(4) -0.002(4)
C52B 0.077(5) 0.072(5) 0.086(5) 0.000(4) 0.002(4) -0.005(4)
C53B 0.075(5) 0.081(5) 0.084(5) 0.006(4) 0.005(4) 0.000(4)
C54B 0.066(4) 0.083(5) 0.087(5) 0.004(5) 0.000(4) 0.001(4)
C55B 0.063(4) 0.075(4) 0.089(5) 0.007(4) 0.000(4) -0.001(4)
C30 0.052(2) 0.057(2) 0.072(2) -0.001(2) 0.0170(19) -0.0132(19)
C31 0.049(2) 0.057(2) 0.073(2) -0.0059(19) 0.0098(18) -0.0059(18)
C32 0.048(2) 0.074(3) 0.098(3) -0.006(2) 0.008(2) -0.011(2)
C33 0.051(2) 0.079(3) 0.094(3) -0.004(2) -0.003(2) 0.002(2)
C34 0.048(2) 0.063(2) 0.073(2) -0.002(2) -0.0010(19) 0.0014(19)
C35 0.057(2) 0.068(2) 0.070(2) 0.002(2) -0.003(2) 0.008(2)
N6 0.058(2) 0.067(2) 0.066(2) 0.0123(19) -0.0045(17) 0.0059(17)
C60 0.066(2) 0.064(2) 0.065(2) 0.015(2) 0.0009(19) 0.0099(19)
C61 0.077(3) 0.060(2) 0.072(2) 0.007(2) 0.011(2) 0.007(2)
C62 0.090(3) 0.065(2) 0.088(3) 0.013(2) 0.013(3) 0.003(2)
C63 0.088(3) 0.079(3) 0.093(3) 0.023(3) 0.022(3) 0.004(2)
C64 0.112(4) 0.091(3) 0.072(3) 0.018(3) 0.027(3) 0.009(3)
C65 0.109(4) 0.082(3) 0.067(3) 0.009(2) 0.018(3) 0.006(3)
C30B 0.050(6) 0.059(6) 0.075(6) -0.004(6) 0.013(6) -0.009(6)
C31B 0.050(5) 0.063(5) 0.081(5) -0.004(5) 0.011(5) -0.009(5)
C32B 0.049(5) 0.069(5) 0.086(5) -0.005(5) 0.006(5) -0.005(5)
C33B 0.050(5) 0.071(5) 0.085(5) -0.004(5) 0.002(5) -0.001(5)
C34B 0.052(5) 0.069(5) 0.079(5) -0.001(5) -0.001(5) 0.003(5)
C35B 0.055(5) 0.067(5) 0.071(5) 0.004(5) -0.002(5) 0.005(5)
N6B 0.062(5) 0.067(5) 0.068(5) 0.009(5) 0.000(5) 0.007(5)
C60B 0.077(4) 0.069(4) 0.069(4) 0.011(4) 0.007(4) 0.007(4)
C61B 0.079(5) 0.065(5) 0.075(5) 0.012(5) 0.009(5) 0.007(5)
C62B 0.086(5) 0.069(5) 0.082(5) 0.014(5) 0.015(5) 0.005(5)
C63B 0.095(5) 0.077(5) 0.082(5) 0.017(5) 0.020(5) 0.005(5)
C64B 0.099(5) 0.081(5) 0.076(5) 0.016(5) 0.021(5) 0.006(5)
C65B 0.092(5) 0.077(5) 0.070(5) 0.013(5) 0.015(5) 0.008(5)
C40 0.068(3) 0.052(2) 0.051(2) 0.0017(17) 0.0154(18) -0.0110(19)
C41 0.056(2) 0.0448(19) 0.0431(19) 0.0021(15) 0.0028(16) -0.0048(17)
C42 0.065(2) 0.050(2) 0.055(2) 0.0073(17) 0.0000(19) -0.0017(18)
C43 0.055(2) 0.048(2) 0.049(2) 0.0027(16) 0.0032(16) 0.0028(17)
C44 0.048(2) 0.0447(19) 0.0436(18) -0.0014(15) 0.0022(15) -0.0031(15)
C45 0.050(2) 0.0410(18) 0.0476(19) -0.0012(15) -0.0015(16) 0.0045(15)
C70 0.044(6) 0.049(4) 0.047(4) 0.007(3) 0.002(4) 0.015(4)
C71 0.038(6) 0.051(5) 0.048(4) 0.003(3) 0.000(4) 0.005(4)
C72 0.041(6) 0.062(4) 0.050(4) 0.011(3) 0.002(4) 0.008(4)
C73 0.038(6) 0.075(4) 0.047(4) 0.010(3) 0.003(4) 0.006(5)
C74 0.038(6) 0.082(5) 0.051(4) 0.013(4) -0.009(4) 0.009(5)
C75 0.038(6) 0.070(4) 0.049(4) 0.014(3) -0.004(4) 0.003(5)
C70B 0.036(5) 0.053(3) 0.044(3) 0.011(3) 0.010(3) 0.012(4)
C71B 0.043(6) 0.055(4) 0.049(3) 0.001(3) -0.007(3) 0.005(4)
C72B 0.042(6) 0.067(4) 0.049(4) 0.009(3) 0.001(3) 0.000(4)
C73B 0.038(6) 0.073(4) 0.043(3) 0.007(3) -0.002(3) 0.008(4)
C74B 0.040(5) 0.082(4) 0.051(3) 0.013(3) -0.007(4) 0.009(4)
C75B 0.036(5) 0.069(4) 0.050(3) 0.012(3) -0.006(3) 0.007(4)
C1 0.072(4) 0.081(4) 0.075(4) 0.001(3) 0.003(3) 0.008(3)
F1 0.080(5) 0.117(5) 0.091(5) -0.015(4) -0.033(4) 0.016(4)
F2 0.107(5) 0.135(6) 0.106(5) -0.008(5) 0.034(4) 0.047(4)
F3 0.089(5) 0.099(5) 0.090(7) 0.023(4) 0.021(5) -0.017(4)
S1 0.0583(16) 0.0596(16) 0.085(3) 0.004(2) -0.014(2) 0.0043(12)
O1 0.079(5) 0.048(4) 0.081(7) 0.012(3) -0.012(5) 0.005(4)
O2 0.059(4) 0.077(4) 0.087(5) 0.005(4) 0.015(3) 0.016(3)
O3 0.114(5) 0.088(5) 0.102(5) 0.003(4) -0.044(5) 0.012(4)
C1B 0.074(3) 0.082(3) 0.076(3) 0.000(3) 0.003(3) 0.007(3)
F1B 0.086(5) 0.121(6) 0.116(6) 0.002(5) -0.019(4) 0.012(4)
F2B 0.123(5) 0.129(5) 0.078(4) 0.001(4) 0.034(4) 0.018(4)
F3B 0.088(4) 0.087(4) 0.074(5) -0.002(3) 0.017(4) -0.030(3)
S1B 0.0620(15) 0.0517(13) 0.0531(17) 0.0078(14) 0.0117(14) 0.0023(10)
O1B 0.087(5) 0.056(4) 0.080(6) 0.013(3) -0.016(5) -0.004(4)
O2B 0.108(5) 0.086(4) 0.077(4) -0.007(3) 0.026(4) -0.025(4)
O3B 0.060(3) 0.077(4) 0.106(5) 0.023(4) -0.012(3) 0.018(3)

loop_
_atom_type_symbol
_atom_type_description
_atom_type_scat_dispersion_real
_atom_type_scat_dispersion_imag
_atom_type_scat_source
C C 0.0181 0.0091 'International Tables Vol C Tables 4.2.6.8 and 6.1.1.4'
H H 0.0000 0.0000 'International Tables Vol C Tables 4.2.6.8 and 6.1.1.4'
N N 0.0311 0.0180 'International Tables Vol C Tables 4.2.6.8 and 6.1.1.4'
O O 0.0492 0.0322 'International Tables Vol C Tables 4.2.6.8 and 6.1.1.4'
F F 0.0727 0.0534 'International Tables Vol C Tables 4.2.6.8 and 6.1.1.4'
S S 0.3331 0.5567 'International Tables Vol C Tables 4.2.6.8 and 6.1.1.4'
Mn Mn -0.5299 2.8052 'International Tables Vol C Tables 4.2.6.8 and 6.1.1.4'

loop_
_geom_angle_atom_site_label_1
_geom_angle_atom_site_label_2
_geom_angle_atom_site_label_3
_geom_angle
N10B Mn1 N4 101.4(11)
N10 Mn1 N4 104.0(5)
N10B Mn1 N3 102.3(12)
N10 Mn1 N3 108.3(6)
N4 Mn1 N3 110.81(11)
N10B Mn1 N2B 107.8(12)
N4 Mn1 N2B 123.2(7)
N3 Mn1 N2B 109.0(7)
N10 Mn1 N2 102.1(6)
N4 Mn1 N2 116.1(2)
N3 Mn1 N2 114.3(2)
N10B Mn1 N1 174.5(11)
N10 Mn1 N1 175.1(6)
N4 Mn1 N1 74.19(11)
N3 Mn1 N1 76.58(11)
N2B Mn1 N1 77.6(4)
N2 Mn1 N1 75.00(15)
C11 N10 Mn1 142.5(16)
N10 C11 O12 175.9(17)
C11B N10B Mn1 152(4)
N10B C11B O12B 170(5)
C40 N1 C30 112.3(4)
C40 N1 C30B 115(7)
C40 N1 C20 115.6(4)
C30 N1 C20 108.7(6)
C40 N1 C20B 100.9(11)
C30B N1 C20B 119(10)
C40 N1 Mn1 107.3(2)
C30 N1 Mn1 105.6(4)
C30B N1 Mn1 105(10)
C20 N1 Mn1 106.7(3)
C20B N1 Mn1 108.9(7)
C31B N3 C34B 105.4(16)
C31 N3 C34 105.5(3)
C31 N3 Mn1 112.7(3)
C31B N3 Mn1 115(3)
C34B N3 Mn1 139(3)
C34 N3 Mn1 141.7(3)
C41 N4 C44 105.7(3)
C41 N4 Mn1 115.2(2)
C44 N4 Mn1 138.3(2)
C45 N7 C70 128.3(9)
C45 N7 C70B 119.2(7)
C45 N7 H7 123(3)
C70 N7 H7 109(3)
C70B N7 H7 118(3)
N1 C20 C21 107.9(5)
N1 C20 H20A 110.1
C21 C20 H20A 110.1
N1 C20 H20B 110.1
C21 C20 H20B 110.1
H20A C20 H20B 108.4
N2 C21 C22 112.3(4)
N2 C21 C20 119.9(5)
C22 C21 C20 127.8(5)
C21 N2 C24 103.1(4)
C21 N2 Mn1 113.7(3)
C24 N2 Mn1 143.0(4)
C23 C22 C21 107.1(5)
C23 C22 H22A 126.5
C21 C22 H22A 126.5
C22 C23 C24 106.4(5)
C22 C23 H23A 126.8
C24 C23 H23A 126.8
C25 C24 C23 122.3(5)
C25 C24 N2 126.9(5)
C23 C24 N2 110.8(4)
N5 C25 C24 129.1(5)
N5 C25 H25A 115.4
C24 C25 H25A 115.4
C25 N5 C50 123.5(5)
C25 N5 H5 118.2
C50 N5 H5 118.2
C51 C50 N5 112.7(5)
C51 C50 C55 117.4(5)
N5 C50 C55 112.4(5)
C51 C50 H50A 104.2
N5 C50 H50A 104.2
C55 C50 H50A 104.2
C50 C51 C52 112.0(5)
C50 C51 H51A 109.2
C52 C51 H51A 109.2
C50 C51 H51B 109.2
C52 C51 H51B 109.2
H51A C51 H51B 107.9
C53 C52 C51 112.4(6)
C53 C52 H52A 109.1
C51 C52 H52A 109.1
C53 C52 H52B 109.1
C51 C52 H52B 109.1
H52A C52 H52B 107.8
C54 C53 C52 112.2(5)
C54 C53 H53A 109.2
C52 C53 H53A 109.2
C54 C53 H53B 109.2
C52 C53 H53B 109.2
H53A C53 H53B 107.9
C53 C54 C55 113.2(6)
C53 C54 H54A 108.9
C55 C54 H54A 108.9
C53 C54 H54B 108.9
C55 C54 H54B 108.9
H54A C54 H54B 107.8
C50 C55 C54 111.3(5)
C50 C55 H55A 109.4
C54 C55 H55A 109.4
C50 C55 H55B 109.4
C54 C55 H55B 109.4
H55A C55 H55B 108.0
N1 C20B C21B 112.3(12)
N1 C20B H20C 109.1
C21B C20B H20C 109.1
N1 C20B H20D 109.1
C21B C20B H20D 109.1
H20C C20B H20D 107.9
N2B C21B C22B 110.1(9)
N2B C21B C20B 117.0(11)
C22B C21B C20B 131.6(11)
C21B N2B C24B 103.3(10)
C21B N2B Mn1 115.5(11)
C24B N2B Mn1 129.3(13)
C23B C22B C21B 107.1(9)
C23B C22B H22B 126.5
C21B C22B H22B 126.5
C22B C23B C24B 106.2(9)
C22B C23B H23B 126.9
C24B C23B H23B 126.9
C25B C24B C23B 126.8(11)
C25B C24B N2B 123.6(11)
C23B C24B N2B 109.2(9)
N5B C25B C24B 129.7(13)
N5B C25B H25B 115.2
C24B C25B H25B 115.2
C25B N5B C50B 118.6(12)
C25B N5B H5B 120.7
C50B N5B H5B 120.7
N5B C50B C51B 110.3(10)
N5B C50B C55B 121.6(11)
C51B C50B C55B 112.0(12)
N5B C50B H50B 103.6
C51B C50B H50B 103.6
C55B C50B H50B 103.6
C50B C51B C52B 109.4(10)
C50B C51B H51C 109.8
C52B C51B H51C 109.8
C50B C51B H51D 109.8
C52B C51B H51D 109.8
H51C C51B H51D 108.2
C53B C52B C51B 114.5(12)
C53B C52B H52C 108.6
C51B C52B H52C 108.6
C53B C52B H52D 108.6
C51B C52B H52D 108.6
H52C C52B H52D 107.6
C54B C53B C52B 114.6(12)
C54B C53B H53C 108.6
C52B C53B H53C 108.6
C54B C53B H53D 108.6
C52B C53B H53D 108.6
H53C C53B H53D 107.6
C53B C54B C55B 111.6(12)
C53B C54B H54C 109.3
C55B C54B H54C 109.3
C53B C54B H54D 109.3
C55B C54B H54D 109.3
H54C C54B H54D 108.0
C50B C55B C54B 107.4(11)
C50B C55B H55C 110.2
C54B C55B H55C 110.2
C50B C55B H55D 110.2
C54B C55B H55D 110.2
H55C C55B H55D 108.5
C31 C30 N1 110.3(3)
C31 C30 H30A 109.6
N1 C30 H30A 109.6
C31 C30 H30B 109.6
N1 C30 H30B 109.6
H30A C30 H30B 108.1
N3 C31 C32 111.1(4)
N3 C31 C30 120.9(4)
C32 C31 C30 128.0(4)
C33 C32 C31 107.1(4)
C33 C32 H32A 126.5
C31 C32 H32A 126.5
C32 C33 C34 106.3(4)
C32 C33 H33A 126.9
C34 C33 H33A 126.9
C35 C34 N3 126.1(4)
C35 C34 C33 123.7(4)
N3 C34 C33 110.1(4)
N6 C35 C34 127.2(4)
N6 C35 H35A 116.4
C34 C35 H35A 116.4
C35 N6 C60 124.9(4)
C35 N6 H6 121(4)
C60 N6 H6 113(4)
N6 C60 C61 108.6(3)
N6 C60 C65 110.7(4)
C61 C60 C65 111.8(4)
N6 C60 H60A 108.5
C61 C60 H60A 108.5
C65 C60 H60A 108.5
C60 C61 C62 111.8(4)
C60 C61 H61A 109.3
C62 C61 H61A 109.3
C60 C61 H61B 109.3
C62 C61 H61B 109.3
H61A C61 H61B 107.9
C63 C62 C61 111.6(4)
C63 C62 H62A 109.3
C61 C62 H62A 109.3
C63 C62 H62B 109.3
C61 C62 H62B 109.3
H62A C62 H62B 108.0
C62 C63 C64 110.9(5)
C62 C63 H63A 109.5
C64 C63 H63A 109.5
C62 C63 H63B 109.5
C64 C63 H63B 109.5
H63A C63 H63B 108.0
C63 C64 C65 111.3(4)
C63 C64 H64A 109.4
C65 C64 H64A 109.4
C63 C64 H64B 109.4
C65 C64 H64B 109.4
H64A C64 H64B 108.0
C60 C65 C64 110.5(4)
C60 C65 H65A 109.6
C64 C65 H65A 109.6
C60 C65 H65B 109.6
C64 C65 H65B 109.6
H65A C65 H65B 108.1
C31B C30B N1 114(4)
C31B C30B H30C 108.8
N1 C30B H30C 108.8
C31B C30B H30D 108.8
N1 C30B H30D 108.8
H30C C30B H30D 107.7
N3 C31B C32B 109(3)
N3 C31B C30B 117(10)
C32B C31B C30B 128(2)
C33B C32B C31B 106.9(13)
C33B C32B H32B 126.5
C31B C32B H32B 126.5
C32B C33B C34B 106.2(13)
C32B C33B H33B 126.9
C34B C33B H33B 126.9
N3 C34B C35B 127(3)
N3 C34B C33B 109(4)
C35B C34B C33B 124(2)
N6B C35B C34B 127(2)
N6B C35B H35B 116.3
C34B C35B H35B 116.3
C35B N6B C60B 125(2)
C35B N6B H6B 117.7
C60B N6B H6B 117.7
N6B C60B C61B 108.3(16)
N6B C60B C65B 111.1(16)
C61B C60B C65B 111.5(17)
N6B C60B H60B 108.6
C61B C60B H60B 108.6
C65B C60B H60B 108.6
C60B C61B C62B 111.4(16)
C60B C61B H61C 109.4
C62B C61B H61C 109.4
C60B C61B H61D 109.4
C62B C61B H61D 109.4
H61C C61B H61D 108.0
C63B C62B C61B 111.3(17)
C63B C62B H62C 109.4
C61B C62B H62C 109.4
C63B C62B H62D 109.4
C61B C62B H62D 109.4
H62C C62B H62D 108.0
C62B C63B C64B 111.0(17)
C62B C63B H63C 109.4
C64B C63B H63C 109.4
C62B C63B H63D 109.4
C64B C63B H63D 109.4
H63C C63B H63D 108.0
C63B C64B C65B 111.4(17)
C63B C64B H64C 109.4
C65B C64B H64C 109.4
C63B C64B H64D 109.4
C65B C64B H64D 109.4
H64C C64B H64D 108.0
C60B C65B C64B 110.5(16)
C60B C65B H65C 109.5
C64B C65B H65C 109.5
C60B C65B H65D 109.5
C64B C65B H65D 109.5
H65C C65B H65D 108.1
N1 C40 C41 109.3(3)
N1 C40 H40A 109.8
C41 C40 H40A 109.8
N1 C40 H40B 109.8
C41 C40 H40B 109.8
H40A C40 H40B 108.3
N4 C41 C42 111.4(3)
N4 C41 C40 119.7(3)
C42 C41 C40 128.9(3)
C43 C42 C41 107.1(3)
C43 C42 H42A 126.5
C41 C42 H42A 126.5
C42 C43 C44 106.4(3)
C42 C43 H43A 126.8
C44 C43 H43A 126.8
C45 C44 N4 118.8(3)
C45 C44 C43 131.3(3)
N4 C44 C43 109.4(3)
N7 C45 C44 127.8(3)
N7 C45 H45A 116.1
C44 C45 H45A 116.1
N7 C70 C75 108.8(12)
N7 C70 C71 112.8(11)
C75 C70 C71 109.7(8)
N7 C70 H70A 108.5
C75 C70 H70A 108.5
C71 C70 H70A 108.5
C70 C71 C72 108.4(7)
C70 C71 H71A 110.0
C72 C71 H71A 110.0
C70 C71 H71B 110.0
C72 C71 H71B 110.0
H71A C71 H71B 108.4
C73 C72 C71 110.7(7)
C73 C72 H72A 109.5
C71 C72 H72A 109.5
C73 C72 H72B 109.5
C71 C72 H72B 109.5
H72A C72 H72B 108.1
C72 C73 C74 112.7(8)
C72 C73 H73A 109.1
C74 C73 H73A 109.1
C72 C73 H73B 109.1
C74 C73 H73B 109.1
H73A C73 H73B 107.8
C73 C74 C75 111.4(8)
C73 C74 H74A 109.4
C75 C74 H74A 109.4
C73 C74 H74B 109.4
C75 C74 H74B 109.4
H74A C74 H74B 108.0
C70 C75 C74 110.6(8)
C70 C75 H75A 109.5
C74 C75 H75A 109.5
C70 C75 H75B 109.5
C74 C75 H75B 109.5
H75A C75 H75B 108.1
N7 C70B C75B 111.9(10)
N7 C70B C71B 109.2(9)
C75B C70B C71B 112.3(6)
N7 C70B H70B 107.7
C75B C70B H70B 107.7
C71B C70B H70B 107.7
C70B C71B C72B 112.3(6)
C70B C71B H71C 109.2
C72B C71B H71C 109.2
C70B C71B H71D 109.2
C72B C71B H71D 109.2
H71C C71B H71D 107.9
C73B C72B C71B 112.2(6)
C73B C72B H72C 109.2
C71B C72B H72C 109.2
C73B C72B H72D 109.2
C71B C72B H72D 109.2
H72C C72B H72D 107.9
C72B C73B C74B 109.7(6)
C72B C73B H73C 109.7
C74B C73B H73C 109.7
C72B C73B H73D 109.7
C74B C73B H73D 109.7
H73C C73B H73D 108.2
C73B C74B C75B 110.8(6)
C73B C74B H74C 109.5
C75B C74B H74C 109.5
C73B C74B H74D 109.5
C75B C74B H74D 109.5
H74C C74B H74D 108.1
C70B C75B C74B 110.9(6)
C70B C75B H75C 109.5
C74B C75B H75C 109.5
C70B C75B H75D 109.5
C74B C75B H75D 109.5
H75C C75B H75D 108.0
F2 C1 F3 108.7(10)
F2 C1 F1 108.3(10)
F3 C1 F1 108.1(11)
F2 C1 S1 108.9(8)
F3 C1 S1 110.9(10)
F1 C1 S1 111.8(8)
O1 S1 O2 123.3(8)
O1 S1 O3 110.2(8)
O2 S1 O3 113.0(6)
O1 S1 C1 101.2(9)
O2 S1 C1 103.8(5)
O3 S1 C1 102.0(6)
F2B C1B F3B 108.4(9)
F2B C1B F1B 104.4(9)
F3B C1B F1B 108.2(10)
F2B C1B S1B 116.0(7)
F3B C1B S1B 112.2(8)
F1B C1B S1B 107.2(8)
O2B S1B O1B 112.1(7)
O2B S1B O3B 113.7(5)
O1B S1B O3B 114.2(8)
O2B S1B C1B 104.7(5)
O1B S1B C1B 108.6(8)
O3B S1B C1B 102.4(5)

loop_
_geom_bond_atom_site_label_1
_geom_bond_atom_site_label_2
_geom_bond_distance
Mn1 N10B 2.105(8)
Mn1 N10 2.111(5)
Mn1 N4 2.169(3)
Mn1 N3 2.175(3)
Mn1 N2B 2.181(8)
Mn1 N2 2.199(4)
Mn1 N1 2.304(3)
N10 C11 1.175(7)
C11 O12 1.193(7)
N10B C11B 1.172(9)
C11B O12B 1.191(9)
N1 C40 1.472(5)
N1 C30 1.472(5)
N1 C30B 1.473(12)
N1 C20 1.488(5)
N1 C20B 1.501(9)
N3 C31 1.361(5)
N3 C31B 1.373(10)
N3 C34B 1.373(10)
N3 C34 1.385(5)
N4 C41 1.336(4)
N4 C44 1.403(4)
N7 C45 1.310(4)
N7 C70 1.474(8)
N7 C70B 1.478(7)
N7 H7 0.89(5)
C20 C21 1.506(7)
C20 H20A 0.9900
C20 H20B 0.9900
C21 N2 1.364(6)
C21 C22 1.385(7)
N2 C24 1.406(6)
C22 C23 1.367(8)
C22 H22A 0.9500
C23 C24 1.396(7)
C23 H23A 0.9500
C24 C25 1.380(7)
C25 N5 1.307(7)
C25 H25A 0.9500
N5 C50 1.469(7)
N5 H5 0.8800
C50 C51 1.464(8)
C50 C55 1.493(7)
C50 H50A 1.0000
C51 C52 1.525(8)
C51 H51A 0.9900
C51 H51B 0.9900
C52 C53 1.507(10)
C52 H52A 0.9900
C52 H52B 0.9900
C53 C54 1.461(10)
C53 H53A 0.9900
C53 H53B 0.9900
C54 C55 1.506(8)
C54 H54A 0.9900
C54 H54B 0.9900
C55 H55A 0.9900
C55 H55B 0.9900
C20B C21B 1.509(10)
C20B H20C 0.9900
C20B H20D 0.9900
C21B N2B 1.364(10)
C21B C22B 1.385(10)
N2B C24B 1.405(10)
C22B C23B 1.378(11)
C22B H22B 0.9500
C23B C24B 1.392(10)
C23B H23B 0.9500
C24B C25B 1.378(10)
C25B N5B 1.309(10)
C25B H25B 0.9500
N5B C50B 1.462(10)
N5B H5B 0.8800
C50B C51B 1.480(11)
C50B C55B 1.502(11)
C50B H50B 1.0000
C51B C52B 1.511(11)
C51B H51C 0.9900
C51B H51D 0.9900
C52B C53B 1.492(13)
C52B H52C 0.9900
C52B H52D 0.9900
C53B C54B 1.470(13)
C53B H53C 0.9900
C53B H53D 0.9900
C54B C55B 1.530(11)
C54B H54C 0.9900
C54B H54D 0.9900
C55B H55C 0.9900
C55B H55D 0.9900
C30 C31 1.469(6)
C30 H30A 0.9900
C30 H30B 0.9900
C31 C32 1.404(6)
C32 C33 1.376(7)
C32 H32A 0.9500
C33 C34 1.418(6)
C33 H33A 0.9500
C34 C35 1.381(6)
C35 N6 1.304(6)
C35 H35A 0.9500
N6 C60 1.478(5)
N6 H6 0.88(6)
C60 C61 1.499(7)
C60 C65 1.504(6)
C60 H60A 1.0000
C61 C62 1.527(6)
C61 H61A 0.9900
C61 H61B 0.9900
C62 C63 1.499(7)
C62 H62A 0.9900
C62 H62B 0.9900
C63 C64 1.501(8)
C63 H63A 0.9900
C63 H63B 0.9900
C64 C65 1.545(7)
C64 H64A 0.9900
C64 H64B 0.9900
C65 H65A 0.9900
C65 H65B 0.9900
C30B C31B 1.469(12)
C30B H30C 0.9900
C30B H30D 0.9900
C31B C32B 1.404(12)
C32B C33B 1.376(12)
C32B H32B 0.9500
C33B C34B 1.419(12)
C33B H33B 0.9500
C34B C35B 1.381(12)
C35B N6B 1.304(12)
C35B H35B 0.9500
N6B C60B 1.479(12)
N6B H6B 0.8800
C60B C61B 1.500(12)
C60B C65B 1.504(12)
C60B H60B 1.0000
C61B C62B 1.528(12)
C61B H61C 0.9900
C61B H61D 0.9900
C62B C63B 1.499(13)
C62B H62C 0.9900
C62B H62D 0.9900
C63B C64B 1.501(13)
C63B H63C 0.9900
C63B H63D 0.9900
C64B C65B 1.545(13)
C64B H64C 0.9900
C64B H64D 0.9900
C65B H65C 0.9900
C65B H65D 0.9900
C40 C41 1.498(5)
C40 H40A 0.9900
C40 H40B 0.9900
C41 C42 1.405(5)
C42 C43 1.374(5)
C42 H42A 0.9500
C43 C44 1.410(5)
C43 H43A 0.9500
C44 C45 1.391(5)
C45 H45A 0.9500
C70 C75 1.508(8)
C70 C71 1.519(9)
C70 H70A 1.0000
C71 C72 1.530(8)
C71 H71A 0.9900
C71 H71B 0.9900
C72 C73 1.494(9)
C72 H72A 0.9900
C72 H72B 0.9900
C73 C74 1.507(9)
C73 H73A 0.9900
C73 H73B 0.9900
C74 C75 1.526(8)
C74 H74A 0.9900
C74 H74B 0.9900
C75 H75A 0.9900
C75 H75B 0.9900
C70B C75B 1.496(7)
C70B C71B 1.511(8)
C70B H70B 1.0000
C71B C72B 1.523(7)
C71B H71C 0.9900
C71B H71D 0.9900
C72B C73B 1.493(8)
C72B H72C 0.9900
C72B H72D 0.9900
C73B C74B 1.512(9)
C73B H73C 0.9900
C73B H73D 0.9900
C74B C75B 1.525(7)
C74B H74C 0.9900
C74B H74D 0.9900
C75B H75C 0.9900
C75B H75D 0.9900
C1 F2 1.302(9)
C1 F3 1.319(9)
C1 F1 1.353(8)
C1 S1 1.793(8)
S1 O1 1.424(6)
S1 O2 1.426(7)
S1 O3 1.450(8)
C1B F2B 1.304(8)
C1B F3B 1.326(8)
C1B F1B 1.355(8)
C1B S1B 1.792(7)
S1B O2B 1.414(6)
S1B O1B 1.420(6)
S1B O3B 1.464(7)

loop_
_geom_hbond_atom_site_label_D
_geom_hbond_atom_site_label_H
_geom_hbond_atom_site_label_A
_geom_hbond_distance_DH
_geom_hbond_distance_HA
_geom_hbond_distance_DA
_geom_hbond_angle_DHA
_geom_hbond_site_symmetry_A
N7 H7 O3B 0.89(5) 2.13(5) 2.945(7) 152(4) 1_465
N7 H7 O2 0.89(5) 2.14(5) 3.020(8) 169(4) 1_465
N5 H5 N10 0.88 2.06 2.93(2) 175.7 .
N6 H6 N10 0.88(6) 2.18(6) 3.04(2) 164(5) .
N6B H6B N10B 0.88 1.97 2.80(11) 156.5 .
N5B H5B O1B 0.88 1.71 2.540(19) 156.9 3_655

loop_
_platon_squeeze_void_nr
_platon_squeeze_void_average_x
_platon_squeeze_void_average_y
_platon_squeeze_void_average_z
_platon_squeeze_void_volume
_platon_squeeze_void_count_electrons
_platon_squeeze_void_content
1 0.000 0.000 0.000 399 101 ' '
2 0.000 0.500 0.500 399 101 ' '
3 0.500 0.500 0.000 399 101 ' '
4 0.500 0.000 0.500 399 101 ' '
